data_7133855
loop_
_publ_author_name
'Bao, Mei-Zhu'
'Pan, Xiao-Ying'
'Wu, Wen-Rong'
'Xiao, Lin'
'Liu, Jidan'
'Liu, Xu-Ge'
'Zhang, Shang-Shi'
'Zhao, Limin'

_publ_section_title
;
 Metal-catalyzed divergent synthesis from ylides with
 3-arylbenzo[<i>d</i>][1,2,3]triazin-4(3<i>H</i>)-ones.
;
_journal_issue 88
_journal_name_full 'Chemical communications (Cambridge, England)'
_journal_page_first 12928
_journal_page_last 12931
_journal_paper_doi 10.1039/d4cc04309j
_journal_volume 60
_journal_year 2024
_chemical_formula_moiety 'C H Cl3, C19 H17 N3 O3'
_chemical_formula_sum 'C20 H18 Cl3 N3 O3'
_chemical_formula_weight 454.72
_space_group_crystal_system triclinic
_space_group_IT_number 2
_space_group_name_Hall '-P 1'
_space_group_name_H-M_alt 'P -1'
_atom_sites_solution_hydrogens mixed
_atom_sites_solution_primary dual
_audit_creation_date 2024-02-24
_audit_creation_method
;
Olex2 1.5-beta
(compiled 2022.04.07 svn.rca3783a0 for OlexSys, GUI svn.r6439)
;
_audit_update_record
;
2024-08-13 deposited with the CCDC.	2024-10-14 downloaded from the CCDC.
;
_cell_angle_alpha 70.151(3)
_cell_angle_beta 89.702(3)
_cell_angle_gamma 85.415(3)
_cell_formula_units_Z 4
_cell_length_a 10.2448(4)
_cell_length_b 14.5349(5)
_cell_length_c 14.7931(5)
_cell_measurement_reflns_used 6390
_cell_measurement_temperature 150.00(10)
_cell_measurement_theta_max 73.8370
_cell_measurement_theta_min 3.1340
_cell_volume 2064.74(13)
_computing_cell_refinement 'CrysAlisPro 1.171.38.43f (Rigaku OD, 2015)'
_computing_data_collection 'CrysAlisPro 1.171.38.43f (Rigaku OD, 2015)'
_computing_data_reduction 'CrysAlisPro 1.171.38.43f (Rigaku OD, 2015)'
_computing_molecular_graphics 'Olex2 1.5-beta (Dolomanov et al., 2009)'
_computing_publication_material 'Olex2 1.5-beta (Dolomanov et al., 2009)'
_computing_structure_refinement 'SHELXL 2018/3 (Sheldrick, 2015)'
_computing_structure_solution 'SHELXT 2018/2 (Sheldrick, 2018)'
_diffrn_ambient_environment N~2~
_diffrn_ambient_temperature 150.00(10)
_diffrn_detector 'CCD plate'
_diffrn_detector_area_resol_mean 5.2684
_diffrn_detector_type AtlasS2
_diffrn_measured_fraction_theta_full 0.999
_diffrn_measured_fraction_theta_max 0.972
_diffrn_measurement_details
;
List of Runs (angles in degrees, time in seconds):

  # Type    Start    End  Width  t~exp~   \w     \q     \k     \f   Frames
#--------------------------------------------------------------------------
  1  \w    -62.00  31.00   1.00    1.00    --  -40.73  38.00 120.00   93
  2  \w    -65.00  32.00   1.00    1.00    --  -40.73  57.00 -30.00   97
  3  \w     46.00  80.00   1.00    1.00    --   40.73 -99.00  90.00   34
  4  \w     23.00  63.00   1.00    1.00    --   40.73-125.00  30.00   40
  5  \w     35.00  72.00   1.00    1.00    --  107.58 -61.00 150.00   37
  6  \w     33.00 108.00   1.00    1.00    --  107.58 -94.00 150.00   75
  7  \w     35.00 122.00   1.00    1.00    --  107.58-125.00 120.00   87
  8  \w     32.00 135.00   1.00    1.00    --  107.58 -77.00 -60.00  103
  9  \w     76.00 105.00   1.00    1.00    --  107.58 -94.00 -90.00   29
 10  \w     66.00 118.00   1.00    1.00    --  107.58 -30.00-120.00   52
 11  \w     82.00 178.00   1.00    1.00    --  107.58  45.00 -60.00   96
 12  \w    100.00 127.00   1.00    1.00    --  107.58 125.00 -30.00   27
 13  \w    104.00 152.00   1.00    1.00    --  107.58 125.00-120.00   48
 14  \w     78.00 177.00   1.00    1.00    --  107.58  61.00  30.00   99
 15  \w    119.00 166.00   1.00    1.00    --  107.58   0.00  90.00   47
 16  \w     55.00  84.00   1.00    1.00    --  107.58   0.00  90.00   29
 17  \w     46.00  73.00   1.00    1.00    --  107.58 -94.00 -90.00   27
 18  \w     26.00  98.00   1.00    1.00    --  107.58 -94.00-120.00   72
 19  \w   -109.00 -15.00   1.00    1.00    --  -40.73 -57.00-180.00   94
;
_diffrn_measurement_device 'four-circle diffractometer'
_diffrn_measurement_device_type 'SuperNova, Dual, Cu at zero, AtlasS2'
_diffrn_measurement_method '\w scans'
_diffrn_orient_matrix_type 'CrysAlisPro convention (1999,Acta A55,543-557)'
_diffrn_orient_matrix_UB_11 -0.0295529000
_diffrn_orient_matrix_UB_12 -0.0009671000
_diffrn_orient_matrix_UB_13 0.1025203000
_diffrn_orient_matrix_UB_21 -0.1264590000
_diffrn_orient_matrix_UB_22 0.0668557000
_diffrn_orient_matrix_UB_23 -0.0378988000
_diffrn_orient_matrix_UB_31 -0.0768471000
_diffrn_orient_matrix_UB_32 -0.0911900000
_diffrn_orient_matrix_UB_33 0.0178502000
_diffrn_radiation_monochromator mirror
_diffrn_radiation_probe x-ray
_diffrn_radiation_type 'Cu K\a'
_diffrn_radiation_wavelength 1.54184
_diffrn_reflns_av_R_equivalents 0.0411
_diffrn_reflns_av_unetI/netI 0.0491
_diffrn_reflns_Laue_measured_fraction_full 0.999
_diffrn_reflns_Laue_measured_fraction_max 0.972
_diffrn_reflns_limit_h_max 11
_diffrn_reflns_limit_h_min -12
_diffrn_reflns_limit_k_max 16
_diffrn_reflns_limit_k_min -18
_diffrn_reflns_limit_l_max 17
_diffrn_reflns_limit_l_min -18
_diffrn_reflns_number 14771
_diffrn_reflns_point_group_measured_fraction_full 0.999
_diffrn_reflns_point_group_measured_fraction_max 0.972
_diffrn_reflns_theta_full 67.684
_diffrn_reflns_theta_max 73.763
_diffrn_reflns_theta_min 3.177
_diffrn_source 'micro-focus sealed X-ray tube'
_diffrn_source_type 'SuperNova (Cu) X-ray Source'
_exptl_absorpt_coefficient_mu 4.254
_exptl_absorpt_correction_T_max 1.00000
_exptl_absorpt_correction_T_min 0.52016
_exptl_absorpt_correction_type multi-scan
_exptl_absorpt_process_details
;
CrysAlisPro 1.171.38.43f (Rigaku Oxford Diffraction, 2015)
Empirical absorption correction using spherical harmonics,
 implemented in SCALE3 ABSPACK scaling algorithm.
;
_exptl_crystal_colour 'clear light colourless'
_exptl_crystal_density_diffrn 1.463
_exptl_crystal_description block
_exptl_crystal_F_000 936
_exptl_crystal_size_max 0.15
_exptl_crystal_size_mid 0.13
_exptl_crystal_size_min 0.12
_refine_diff_density_max 1.088
_refine_diff_density_min -0.692
_refine_diff_density_rms 0.076
_refine_ls_extinction_method none
_refine_ls_goodness_of_fit_ref 1.055
_refine_ls_hydrogen_treatment mixed
_refine_ls_matrix_type full
_refine_ls_number_parameters 527
_refine_ls_number_reflns 8122
_refine_ls_number_restraints 7
_refine_ls_restrained_S_all 1.058
_refine_ls_R_factor_all 0.0673
_refine_ls_R_factor_gt 0.0590
_refine_ls_shift/su_max 0.008
_refine_ls_shift/su_mean 0.002
_refine_ls_structure_factor_coef Fsqd
_refine_ls_weighting_details 'w=1/[\s^2^(Fo^2^)+(0.0929P)^2^+0.7245P] where P=(Fo^2^+2Fc^2^)/3'
_refine_ls_weighting_scheme calc
_refine_ls_wR_factor_gt 0.1578
_refine_ls_wR_factor_ref 0.1692
_reflns_Friedel_coverage 0.000
_reflns_number_gt 6834
_reflns_number_total 8122
_reflns_threshold_expression 'I > 2\s(I)'
_cod_data_source_file d4cc04309j2.cif
_cod_data_source_block exp_5067
_cod_depositor_comments 'Adding full bibliography for 7133854--7133855.cif.'
_cod_database_code 7133855
_shelx_shelxl_version_number 2018/3
_shelx_space_group_comment
;
The symmetry employed for this shelxl refinement is uniquely defined
by the following loop, which should always be used as a source of
symmetry information in preference to the above space-group names.
They are only intended as comments.
;
_olex2_refinement_description
;
1. Fixed Uiso
 At 1.2 times of:
  All C(H) groups, All C(H,H) groups, All N(H) groups
2. Rigid bond restraints
 C16, C17
 with sigma for 1-2 distances of 0.0008 and sigma for 1-3 distances of 0.0008
3. Uiso/Uaniso restraints and constraints
C17 \\sim C16: within 2A with sigma of 0.0006 and sigma for terminal atoms of
0.0012 within 2A
4.a Ternary CH refined with riding coordinates:
 C40(H40), C39(H39)
4.b Secondary CH2 refined with riding coordinates:
 C16(H16A,H16B), C17(H17A,H17B), C18(H18A,H18B), C35(H35A,H35B), C36(H36A,
 H36B), C37(H37A,H37B)
4.c Aromatic/amide H refined with riding coordinates:
 N1(H1), C2(H2A), C3(H3), C4(H4), C5(H5), C6(H6), C9(H9), C10(H10), C11(H11),
 C12(H12), N4(H4A), N5(H5A), C21(H21), C22(H22), C23(H23), C24(H24), C25(H25),
 C28(H28), C29(H29), C30(H30), C31(H31)
;
_olex2_date_sample_data_collection 2024-02-23
_olex2_submission_special_instructions 'No special instructions were received'
_oxdiff_exptl_absorpt_empirical_details
;
Empirical correction (ABSPACK) includes:
- Absorption correction using spherical harmonics
- Frame scaling
- Detector area scaling
;
_oxdiff_exptl_absorpt_empirical_full_max 2.001
_oxdiff_exptl_absorpt_empirical_full_min 0.665

loop_
_space_group_symop_operation_xyz
'x, y, z'
'-x, -y, -z'

loop_
_atom_site_label
_atom_site_type_symbol
_atom_site_fract_x
_atom_site_fract_y
_atom_site_fract_z
_atom_site_U_iso_or_equiv
_atom_site_adp_type
_atom_site_occupancy
_atom_site_site_symmetry_order
_atom_site_calc_flag
_atom_site_refinement_flags_posn
_atom_site_refinement_flags_adp
_atom_site_refinement_flags_occupancy
_atom_site_disorder_assembly
_atom_site_disorder_group
Cl1 Cl 0.10268(8) 0.08400(6) -0.02247(7) 0.0544(2) Uani 1 1 d . . . . .
Cl2 Cl 0.32163(11) 0.08353(8) -0.14539(7) 0.0700(3) Uani 1 1 d . . . . .
Cl3 Cl 0.36420(9) 0.08911(7) 0.04527(7) 0.0609(2) Uani 1 1 d . . . . .
C40 C 0.2557(3) 0.1259(2) -0.0549(2) 0.0413(6) Uani 1 1 d . . . . .
H40 H 0.245645 0.199315 -0.080903 0.050 Uiso 1 1 calc R U . . .
Cl4 Cl 0.17989(7) 0.33102(5) 0.03002(5) 0.04462(19) Uani 1 1 d . . . . .
Cl5 Cl 0.45765(8) 0.34557(7) 0.04461(6) 0.0538(2) Uani 1 1 d . . . . .
Cl6 Cl 0.27427(9) 0.45620(6) 0.12544(6) 0.0555(2) Uani 1 1 d . . . . .
C39 C 0.3068(3) 0.3463(2) 0.10183(19) 0.0385(6) Uani 1 1 d . . . . .
H39 H 0.311404 0.290418 0.164255 0.046 Uiso 1 1 calc R U . . .
O1 O 0.80108(18) 0.29525(15) 0.62490(14) 0.0381(4) Uani 1 1 d . . . . .
O2 O 0.6008(2) 0.42054(16) 0.45998(16) 0.0480(5) Uani 1 1 d . . . . .
O3 O 0.79024(19) 0.66435(16) 0.20914(14) 0.0414(5) Uani 1 1 d . . . . .
N1 N 0.9550(2) 0.30530(16) 0.73070(16) 0.0331(5) Uani 1 1 d . . . . .
H1 H 1.035007 0.321603 0.735136 0.040 Uiso 1 1 calc R U . . .
N2 N 0.8517(2) 0.43190(16) 0.44683(16) 0.0300(4) Uani 1 1 d . . . . .
H2 H 0.786(4) 0.403(3) 0.485(3) 0.078(14) Uiso 1 1 d . . . . .
N3 N 0.8285(2) 0.50508(16) 0.36731(15) 0.0295(4) Uani 1 1 d . . . . .
C1 C 0.8833(2) 0.27686(18) 0.81617(19) 0.0309(5) Uani 1 1 d . . . . .
C2 C 0.9069(3) 0.3196(2) 0.8846(2) 0.0388(6) Uani 1 1 d . . . . .
H2A H 0.966753 0.368875 0.871992 0.047 Uiso 1 1 calc R U . . .
C3 C 0.8431(3) 0.2904(3) 0.9716(2) 0.0497(8) Uani 1 1 d . . . . .
H3 H 0.860133 0.319402 1.018576 0.060 Uiso 1 1 calc R U . . .
C4 C 0.7550(3) 0.2195(2) 0.9902(2) 0.0495(8) Uani 1 1 d . . . . .
H4 H 0.710812 0.199944 1.049544 0.059 Uiso 1 1 calc R U . . .
C5 C 0.7317(3) 0.1772(2) 0.9219(2) 0.0477(7) Uani 1 1 d . . . . .
H5 H 0.671617 0.128052 0.934677 0.057 Uiso 1 1 calc R U . . .
C6 C 0.7949(3) 0.2055(2) 0.8352(2) 0.0394(6) Uani 1 1 d . . . . .
H6 H 0.777684 0.176162 0.788534 0.047 Uiso 1 1 calc R U . . .
C7 C 0.9128(2) 0.30995(18) 0.6427(2) 0.0308(5) Uani 1 1 d . . . . .
C8 C 1.0144(2) 0.33306(18) 0.5668(2) 0.0314(5) Uani 1 1 d . . . . .
C9 C 1.1431(3) 0.2932(2) 0.5890(2) 0.0383(6) Uani 1 1 d . . . . .
H9 H 1.166831 0.252814 0.652991 0.046 Uiso 1 1 calc R U . . .
C10 C 1.2373(3) 0.3117(2) 0.5185(3) 0.0468(8) Uani 1 1 d . . . . .
H10 H 1.324852 0.283995 0.534303 0.056 Uiso 1 1 calc R U . . .
C11 C 1.2034(3) 0.3702(2) 0.4257(3) 0.0469(7) Uani 1 1 d . . . . .
H11 H 1.267431 0.381303 0.377296 0.056 Uiso 1 1 calc R U . . .
C12 C 1.0773(3) 0.4129(2) 0.4021(2) 0.0387(6) Uani 1 1 d . . . . .
H12 H 1.055521 0.455721 0.338650 0.046 Uiso 1 1 calc R U . . .
C13 C 0.9822(2) 0.39259(19) 0.4723(2) 0.0308(5) Uani 1 1 d . . . . .
C14 C 0.7066(2) 0.53737(19) 0.33775(18) 0.0303(5) Uani 1 1 d . . . . .
C15 C 0.6943(3) 0.6234(2) 0.24843(19) 0.0364(6) Uani 1 1 d . . . . .
C16 C 0.5592(3) 0.6635(3) 0.2079(3) 0.0570(7) Uani 1 1 d . U . . .
H16A H 0.530095 0.717957 0.231209 0.068 Uiso 1 1 calc R U . . .
H16B H 0.564059 0.691451 0.137016 0.068 Uiso 1 1 calc R U . . .
C17 C 0.4605(3) 0.5928(3) 0.2319(3) 0.0590(7) Uani 1 1 d . U . . .
H17A H 0.478298 0.545867 0.197155 0.071 Uiso 1 1 calc R U . . .
H17B H 0.373164 0.627724 0.210291 0.071 Uiso 1 1 calc R U . . .
C18 C 0.4590(3) 0.5365(3) 0.3394(3) 0.0702(12) Uani 1 1 d . . . . .
H18A H 0.421728 0.581570 0.371991 0.084 Uiso 1 1 calc R U . . .
H18B H 0.399936 0.483277 0.350603 0.084 Uiso 1 1 calc R U . . .
C19 C 0.5898(3) 0.4925(2) 0.3849(2) 0.0420(7) Uani 1 1 d . . . . .
O4 O 0.45910(17) 0.25719(13) 0.35033(14) 0.0350(4) Uani 1 1 d . . . . .
O5 O 0.2233(2) 0.18144(15) 0.27742(14) 0.0424(5) Uani 1 1 d . . . . .
O6 O 0.09160(19) -0.11484(14) 0.49121(14) 0.0402(5) Uani 1 1 d . . . . .
N4 N 0.67709(19) 0.22834(14) 0.39238(15) 0.0267(4) Uani 1 1 d . . . . .
H4A H 0.732124 0.191113 0.438076 0.032 Uiso 1 1 calc R U . . .
N5 N 0.32985(19) 0.09751(14) 0.44806(14) 0.0256(4) Uani 1 1 d . . . . .
H5A H 0.332648 0.145904 0.392915 0.031 Uiso 1 1 calc R U . . .
N6 N 0.24565(19) 0.03181(14) 0.46047(14) 0.0240(4) Uani 1 1 d . . . . .
C20 C 0.7343(2) 0.29272(17) 0.30920(17) 0.0263(5) Uani 1 1 d . . . . .
C21 C 0.6628(3) 0.3588(2) 0.23202(19) 0.0343(6) Uani 1 1 d . . . . .
H21 H 0.569836 0.362147 0.231646 0.041 Uiso 1 1 calc R U . . .
C22 C 0.7276(3) 0.4202(2) 0.1550(2) 0.0395(6) Uani 1 1 d . . . . .
H22 H 0.678165 0.465617 0.102245 0.047 Uiso 1 1 calc R U . . .
C23 C 0.8625(3) 0.4163(2) 0.15412(19) 0.0365(6) Uani 1 1 d . . . . .
H23 H 0.905899 0.458604 0.101210 0.044 Uiso 1 1 calc R U . . .
C24 C 0.9337(3) 0.3500(2) 0.2310(2) 0.0335(6) Uani 1 1 d . . . . .
H24 H 1.026674 0.346287 0.230711 0.040 Uiso 1 1 calc R U . . .
C25 C 0.8705(2) 0.28879(18) 0.30874(18) 0.0290(5) Uani 1 1 d . . . . .
H25 H 0.920239 0.244077 0.361772 0.035 Uiso 1 1 calc R U . . .
C26 C 0.5485(2) 0.21760(16) 0.40950(18) 0.0260(5) Uani 1 1 d . . . . .
C27 C 0.5207(2) 0.15033(17) 0.50865(17) 0.0252(5) Uani 1 1 d . . . . .
C28 C 0.5972(2) 0.14691(19) 0.58753(19) 0.0302(5) Uani 1 1 d . . . . .
H28 H 0.664143 0.190586 0.578824 0.036 Uiso 1 1 calc R U . . .
C29 C 0.5776(3) 0.0810(2) 0.67839(19) 0.0349(6) Uani 1 1 d . . . . .
H29 H 0.629507 0.080223 0.731692 0.042 Uiso 1 1 calc R U . . .
C30 C 0.4813(3) 0.0161(2) 0.69086(18) 0.0325(5) Uani 1 1 d . . . . .
H30 H 0.471940 -0.032494 0.752021 0.039 Uiso 1 1 calc R U . . .
C31 C 0.3989(2) 0.02130(18) 0.61545(17) 0.0277(5) Uani 1 1 d . . . . .
H31 H 0.330741 -0.021519 0.625556 0.033 Uiso 1 1 calc R U . . .
C32 C 0.4158(2) 0.08955(16) 0.52428(17) 0.0241(5) Uani 1 1 d . . . . .
C33 C 0.1615(2) 0.03681(17) 0.39175(17) 0.0254(5) Uani 1 1 d . . . . .
C34 C 0.1516(2) 0.11393(18) 0.29686(18) 0.0303(5) Uani 1 1 d . . . . .
C35 C 0.0534(3) 0.1070(2) 0.2245(2) 0.0400(6) Uani 1 1 d . . . . .
H35A H 0.096382 0.071232 0.184685 0.048 Uiso 1 1 calc R U . . .
H35B H 0.023811 0.174031 0.181348 0.048 Uiso 1 1 calc R U . . .
C36 C -0.0660(3) 0.0546(2) 0.2718(2) 0.0456(7) Uani 1 1 d . . . . .
H36A H -0.115253 0.094015 0.305630 0.055 Uiso 1 1 calc R U . . .
H36B H -0.124726 0.048154 0.221706 0.055 Uiso 1 1 calc R U . . .
C37 C -0.0242(3) -0.0457(2) 0.3422(2) 0.0367(6) Uani 1 1 d . . . . .
H37A H -0.102395 -0.074947 0.376195 0.044 Uiso 1 1 calc R U . . .
H37B H 0.011200 -0.087900 0.306019 0.044 Uiso 1 1 calc R U . . .
C38 C 0.0771(2) -0.04641(18) 0.41571(18) 0.0292(5) Uani 1 1 d . . . . .

loop_
_atom_site_aniso_label
_atom_site_aniso_U_11
_atom_site_aniso_U_22
_atom_site_aniso_U_33
_atom_site_aniso_U_23
_atom_site_aniso_U_13
_atom_site_aniso_U_12
Cl1 0.0396(4) 0.0572(5) 0.0627(5) -0.0163(4) 0.0017(3) -0.0008(3)
Cl2 0.0846(7) 0.0703(6) 0.0630(6) -0.0354(5) 0.0239(5) 0.0023(5)
Cl3 0.0572(5) 0.0555(5) 0.0661(5) -0.0167(4) -0.0196(4) 0.0015(4)
C40 0.0488(17) 0.0368(14) 0.0367(14) -0.0117(12) 0.0038(12) 0.0027(12)
Cl4 0.0434(4) 0.0441(4) 0.0461(4) -0.0142(3) -0.0031(3) -0.0069(3)
Cl5 0.0401(4) 0.0740(5) 0.0446(4) -0.0160(4) 0.0037(3) -0.0066(4)
Cl6 0.0743(6) 0.0464(4) 0.0512(4) -0.0223(3) 0.0052(4) -0.0123(4)
C39 0.0441(15) 0.0380(14) 0.0276(12) -0.0026(11) 0.0024(11) -0.0080(12)
O1 0.0300(9) 0.0473(11) 0.0385(10) -0.0142(9) -0.0007(8) -0.0129(8)
O2 0.0374(11) 0.0501(12) 0.0494(12) -0.0055(10) 0.0121(9) -0.0140(9)
O3 0.0329(10) 0.0555(12) 0.0305(9) -0.0053(9) -0.0005(8) -0.0144(9)
N1 0.0261(10) 0.0351(11) 0.0372(12) -0.0105(9) -0.0040(9) -0.0057(9)
N2 0.0298(11) 0.0330(11) 0.0309(11) -0.0145(9) 0.0059(9) -0.0079(9)
N3 0.0322(11) 0.0349(11) 0.0266(10) -0.0156(9) 0.0034(8) -0.0102(9)
C1 0.0249(12) 0.0281(12) 0.0354(13) -0.0062(10) -0.0045(10) 0.0032(9)
C2 0.0370(14) 0.0387(14) 0.0404(15) -0.0142(12) -0.0041(11) 0.0014(11)
C3 0.0528(19) 0.0544(19) 0.0427(16) -0.0210(14) -0.0017(14) 0.0108(15)
C4 0.0423(17) 0.0530(18) 0.0430(16) -0.0058(14) 0.0087(13) 0.0066(14)
C5 0.0391(16) 0.0399(16) 0.0525(18) -0.0011(13) 0.0048(13) -0.0016(12)
C6 0.0393(15) 0.0310(13) 0.0437(15) -0.0072(11) -0.0002(12) -0.0035(11)
C7 0.0272(12) 0.0249(12) 0.0411(14) -0.0124(10) -0.0028(10) -0.0018(9)
C8 0.0305(13) 0.0260(12) 0.0450(14) -0.0205(11) 0.0045(11) -0.0071(10)
C9 0.0316(13) 0.0318(13) 0.0593(18) -0.0262(13) -0.0021(12) -0.0005(10)
C10 0.0268(13) 0.0474(17) 0.081(2) -0.0412(17) 0.0066(14) -0.0019(12)
C11 0.0374(15) 0.0493(17) 0.068(2) -0.0367(16) 0.0171(14) -0.0110(13)
C12 0.0354(14) 0.0412(15) 0.0466(16) -0.0227(13) 0.0126(12) -0.0110(12)
C13 0.0278(12) 0.0304(12) 0.0424(14) -0.0223(11) 0.0049(10) -0.0057(10)
C14 0.0271(12) 0.0377(13) 0.0313(12) -0.0169(11) 0.0048(10) -0.0097(10)
C15 0.0317(13) 0.0522(16) 0.0274(12) -0.0146(12) 0.0007(10) -0.0113(12)
C16 0.0359(12) 0.0697(16) 0.0571(15) -0.0100(13) -0.0087(11) -0.0081(11)
C17 0.0368(12) 0.0697(16) 0.0613(15) -0.0097(13) -0.0087(11) -0.0078(11)
C18 0.0300(16) 0.090(3) 0.068(2) 0.004(2) 0.0086(16) -0.0133(17)
C19 0.0332(14) 0.0504(17) 0.0439(16) -0.0161(13) 0.0119(12) -0.0129(12)
O4 0.0235(9) 0.0314(9) 0.0414(10) -0.0011(8) -0.0017(7) -0.0026(7)
O5 0.0416(11) 0.0396(11) 0.0350(10) 0.0046(8) -0.0043(8) -0.0163(9)
O6 0.0355(10) 0.0348(10) 0.0386(10) 0.0046(8) -0.0059(8) -0.0114(8)
N4 0.0229(10) 0.0261(10) 0.0276(10) -0.0043(8) 0.0013(8) -0.0040(8)
N5 0.0229(9) 0.0241(9) 0.0265(10) -0.0042(8) 0.0030(8) -0.0037(7)
N6 0.0215(9) 0.0237(9) 0.0269(9) -0.0086(8) 0.0036(7) -0.0019(7)
C20 0.0291(12) 0.0242(11) 0.0277(11) -0.0101(9) 0.0025(9) -0.0088(9)
C21 0.0317(13) 0.0350(13) 0.0317(13) -0.0050(11) -0.0003(10) -0.0050(10)
C22 0.0453(16) 0.0369(14) 0.0296(13) -0.0021(11) -0.0008(11) -0.0058(12)
C23 0.0465(16) 0.0359(14) 0.0285(12) -0.0107(11) 0.0091(11) -0.0133(12)
C24 0.0330(13) 0.0342(13) 0.0361(13) -0.0138(11) 0.0091(10) -0.0113(10)
C25 0.0292(12) 0.0268(11) 0.0294(12) -0.0067(10) 0.0022(9) -0.0053(9)
C26 0.0236(11) 0.0216(11) 0.0333(12) -0.0096(9) 0.0024(9) -0.0030(9)
C27 0.0228(11) 0.0235(11) 0.0297(12) -0.0099(9) 0.0050(9) 0.0000(9)
C28 0.0275(12) 0.0333(13) 0.0352(13) -0.0185(11) 0.0050(10) -0.0045(10)
C29 0.0329(13) 0.0491(15) 0.0284(12) -0.0201(11) 0.0028(10) -0.0059(11)
C30 0.0329(13) 0.0408(14) 0.0243(12) -0.0114(10) 0.0052(10) -0.0038(11)
C31 0.0266(12) 0.0304(12) 0.0270(12) -0.0105(10) 0.0071(9) -0.0050(9)
C32 0.0215(11) 0.0228(11) 0.0284(11) -0.0098(9) 0.0027(9) 0.0005(8)
C33 0.0227(11) 0.0248(11) 0.0263(11) -0.0061(9) 0.0023(9) -0.0007(9)
C34 0.0298(12) 0.0300(12) 0.0267(12) -0.0037(10) 0.0017(9) -0.0026(10)
C35 0.0447(16) 0.0409(15) 0.0300(13) -0.0049(11) -0.0061(11) -0.0086(12)
C36 0.0438(16) 0.0450(16) 0.0443(16) -0.0095(13) -0.0111(13) -0.0071(13)
C37 0.0354(14) 0.0344(13) 0.0386(14) -0.0090(11) -0.0043(11) -0.0074(11)
C38 0.0241(11) 0.0285(12) 0.0335(13) -0.0083(10) 0.0029(9) -0.0028(9)

loop_
_atom_type_symbol
_atom_type_description
_atom_type_scat_dispersion_real
_atom_type_scat_dispersion_imag
_atom_type_scat_source
C C 0.0181 0.0091 'International Tables Vol C Tables 4.2.6.8 and 6.1.1.4'
H H 0.0000 0.0000 'International Tables Vol C Tables 4.2.6.8 and 6.1.1.4'
Cl Cl 0.3639 0.7018 'International Tables Vol C Tables 4.2.6.8 and 6.1.1.4'
N N 0.0311 0.0180 'International Tables Vol C Tables 4.2.6.8 and 6.1.1.4'
O O 0.0492 0.0322 'International Tables Vol C Tables 4.2.6.8 and 6.1.1.4'

loop_
_geom_angle_atom_site_label_1
_geom_angle_atom_site_label_2
_geom_angle_atom_site_label_3
_geom_angle
_geom_angle_site_symmetry_1
_geom_angle_site_symmetry_3
_geom_angle_publ_flag
Cl1 C40 Cl2 110.89(17) . . ?
Cl1 C40 Cl3 111.02(16) . . ?
Cl1 C40 H40 108.3 . . ?
Cl2 C40 H40 108.3 . . ?
Cl3 C40 Cl2 109.88(17) . . ?
Cl3 C40 H40 108.3 . . ?
Cl4 C39 Cl5 110.22(16) . . ?
Cl4 C39 H39 108.6 . . ?
Cl5 C39 H39 108.6 . . ?
Cl6 C39 Cl4 110.04(17) . . ?
Cl6 C39 Cl5 110.61(15) . . ?
Cl6 C39 H39 108.6 . . ?
C1 N1 H1 116.8 . . ?
C7 N1 H1 116.8 . . ?
C7 N1 C1 126.4(2) . . ?
N3 N2 H2 122(3) . . ?
N3 N2 C13 119.0(2) . . ?
C13 N2 H2 119(3) . . ?
N2 N3 C14 120.1(2) . . ?
C2 C1 N1 118.2(2) . . ?
C2 C1 C6 119.4(3) . . ?
C6 C1 N1 122.4(3) . . ?
C1 C2 H2A 120.0 . . ?
C1 C2 C3 120.1(3) . . ?
C3 C2 H2A 120.0 . . ?
C2 C3 H3 119.8 . . ?
C4 C3 C2 120.3(3) . . ?
C4 C3 H3 119.8 . . ?
C3 C4 H4 120.3 . . ?
C5 C4 C3 119.4(3) . . ?
C5 C4 H4 120.3 . . ?
C4 C5 H5 119.6 . . ?
C4 C5 C6 120.7(3) . . ?
C6 C5 H5 119.6 . . ?
C1 C6 H6 120.0 . . ?
C5 C6 C1 120.0(3) . . ?
C5 C6 H6 120.0 . . ?
O1 C7 N1 123.7(3) . . ?
O1 C7 C8 121.5(2) . . ?
N1 C7 C8 114.8(2) . . ?
C9 C8 C7 120.2(3) . . ?
C9 C8 C13 118.6(3) . . ?
C13 C8 C7 121.2(2) . . ?
C8 C9 H9 119.7 . . ?
C10 C9 C8 120.7(3) . . ?
C10 C9 H9 119.7 . . ?
C9 C10 H10 120.1 . . ?
C11 C10 C9 119.9(3) . . ?
C11 C10 H10 120.1 . . ?
C10 C11 H11 119.7 . . ?
C10 C11 C12 120.7(3) . . ?
C12 C11 H11 119.7 . . ?
C11 C12 H12 120.3 . . ?
C11 C12 C13 119.4(3) . . ?
C13 C12 H12 120.3 . . ?
C8 C13 N2 120.0(2) . . ?
C12 C13 N2 119.3(3) . . ?
C12 C13 C8 120.7(3) . . ?
N3 C14 C15 114.4(2) . . ?
N3 C14 C19 124.9(3) . . ?
C19 C14 C15 120.6(2) . . ?
O3 C15 C14 121.9(2) . . ?
O3 C15 C16 119.9(3) . . ?
C14 C15 C16 118.1(2) . . ?
C15 C16 H16A 108.5 . . ?
C15 C16 H16B 108.5 . . ?
H16A C16 H16B 107.5 . . ?
C17 C16 C15 115.3(3) . . ?
C17 C16 H16A 108.5 . . ?
C17 C16 H16B 108.4 . . ?
C16 C17 H17A 109.3 . . ?
C16 C17 H17B 109.2 . . ?
C16 C17 C18 111.9(3) . . ?
H17A C17 H17B 107.9 . . ?
C18 C17 H17A 109.3 . . ?
C18 C17 H17B 109.2 . . ?
C17 C18 H18A 108.5 . . ?
C17 C18 H18B 108.5 . . ?
H18A C18 H18B 107.5 . . ?
C19 C18 C17 115.1(3) . . ?
C19 C18 H18A 108.5 . . ?
C19 C18 H18B 108.5 . . ?
O2 C19 C14 120.3(3) . . ?
O2 C19 C18 121.9(3) . . ?
C14 C19 C18 117.8(3) . . ?
C20 N4 H4A 116.1 . . ?
C26 N4 H4A 116.1 . . ?
C26 N4 C20 127.8(2) . . ?
N6 N5 H5A 120.6 . . ?
N6 N5 C32 118.72(19) . . ?
C32 N5 H5A 120.6 . . ?
N5 N6 C33 121.1(2) . . ?
C21 C20 N4 124.0(2) . . ?
C21 C20 C25 119.4(2) . . ?
C25 C20 N4 116.5(2) . . ?
C20 C21 H21 120.1 . . ?
C20 C21 C22 119.8(3) . . ?
C22 C21 H21 120.1 . . ?
C21 C22 H22 119.5 . . ?
C23 C22 C21 121.0(3) . . ?
C23 C22 H22 119.5 . . ?
C22 C23 H23 120.4 . . ?
C22 C23 C24 119.2(2) . . ?
C24 C23 H23 120.4 . . ?
C23 C24 H24 119.8 . . ?
C23 C24 C25 120.5(2) . . ?
C25 C24 H24 119.8 . . ?
C20 C25 H25 119.9 . . ?
C24 C25 C20 120.1(2) . . ?
C24 C25 H25 119.9 . . ?
O4 C26 N4 124.7(2) . . ?
O4 C26 C27 121.1(2) . . ?
N4 C26 C27 114.3(2) . . ?
C28 C27 C26 120.7(2) . . ?
C28 C27 C32 118.5(2) . . ?
C32 C27 C26 120.8(2) . . ?
C27 C28 H28 119.4 . . ?
C29 C28 C27 121.2(2) . . ?
C29 C28 H28 119.4 . . ?
C28 C29 H29 120.3 . . ?
C28 C29 C30 119.4(2) . . ?
C30 C29 H29 120.3 . . ?
C29 C30 H30 119.6 . . ?
C31 C30 C29 120.8(2) . . ?
C31 C30 H30 119.6 . . ?
C30 C31 H31 120.0 . . ?
C30 C31 C32 119.9(2) . . ?
C32 C31 H31 120.0 . . ?
N5 C32 C27 119.9(2) . . ?
C31 C32 N5 120.3(2) . . ?
C31 C32 C27 119.8(2) . . ?
N6 C33 C34 124.9(2) . . ?
N6 C33 C38 114.3(2) . . ?
C34 C33 C38 120.8(2) . . ?
O5 C34 C33 120.2(2) . . ?
O5 C34 C35 121.4(2) . . ?
C33 C34 C35 118.4(2) . . ?
C34 C35 H35A 109.1 . . ?
C34 C35 H35B 109.1 . . ?
C34 C35 C36 112.6(2) . . ?
H35A C35 H35B 107.8 . . ?
C36 C35 H35A 109.1 . . ?
C36 C35 H35B 109.1 . . ?
C35 C36 H36A 109.5 . . ?
C35 C36 H36B 109.5 . . ?
H36A C36 H36B 108.1 . . ?
C37 C36 C35 110.6(3) . . ?
C37 C36 H36A 109.5 . . ?
C37 C36 H36B 109.5 . . ?
C36 C37 H37A 108.6 . . ?
C36 C37 H37B 108.7 . . ?
H37A C37 H37B 107.6 . . ?
C38 C37 C36 114.5(2) . . ?
C38 C37 H37A 108.6 . . ?
C38 C37 H37B 108.6 . . ?
O6 C38 C33 121.4(2) . . ?
O6 C38 C37 120.6(2) . . ?
C33 C38 C37 118.0(2) . . ?

loop_
_geom_bond_atom_site_label_1
_geom_bond_atom_site_label_2
_geom_bond_distance
_geom_bond_site_symmetry_2
_geom_bond_publ_flag
Cl1 C40 1.734(3) . ?
Cl2 C40 1.764(3) . ?
Cl3 C40 1.761(3) . ?
C40 H40 1.0000 . ?
Cl4 C39 1.757(3) . ?
Cl5 C39 1.760(3) . ?
Cl6 C39 1.754(3) . ?
C39 H39 1.0000 . ?
O1 C7 1.227(3) . ?
O2 C19 1.238(4) . ?
O3 C15 1.229(3) . ?
N1 H1 0.8800 . ?
N1 C1 1.412(3) . ?
N1 C7 1.352(3) . ?
N2 H2 0.91(4) . ?
N2 N3 1.298(3) . ?
N2 C13 1.411(3) . ?
N3 C14 1.320(3) . ?
C1 C2 1.387(4) . ?
C1 C6 1.387(4) . ?
C2 H2A 0.9500 . ?
C2 C3 1.389(4) . ?
C3 H3 0.9500 . ?
C3 C4 1.381(5) . ?
C4 H4 0.9500 . ?
C4 C5 1.379(5) . ?
C5 H5 0.9500 . ?
C5 C6 1.382(4) . ?
C6 H6 0.9500 . ?
C7 C8 1.499(4) . ?
C8 C9 1.391(4) . ?
C8 C13 1.396(4) . ?
C9 H9 0.9500 . ?
C9 C10 1.390(4) . ?
C10 H10 0.9500 . ?
C10 C11 1.376(5) . ?
C11 H11 0.9500 . ?
C11 C12 1.380(4) . ?
C12 H12 0.9500 . ?
C12 C13 1.393(4) . ?
C14 C15 1.477(4) . ?
C14 C19 1.467(4) . ?
C15 C16 1.503(4) . ?
C16 H16A 0.9900 . ?
C16 H16B 0.9900 . ?
C16 C17 1.456(5) . ?
C17 H17A 0.9900 . ?
C17 H17B 0.9900 . ?
C17 C18 1.522(5) . ?
C18 H18A 0.9900 . ?
C18 H18B 0.9900 . ?
C18 C19 1.496(5) . ?
O4 C26 1.232(3) . ?
O5 C34 1.227(3) . ?
O6 C38 1.218(3) . ?
N4 H4A 0.8800 . ?
N4 C20 1.425(3) . ?
N4 C26 1.351(3) . ?
N5 H5A 0.8800 . ?
N5 N6 1.304(3) . ?
N5 C32 1.402(3) . ?
N6 C33 1.316(3) . ?
C20 C21 1.383(4) . ?
C20 C25 1.392(3) . ?
C21 H21 0.9500 . ?
C21 C22 1.389(4) . ?
C22 H22 0.9500 . ?
C22 C23 1.379(4) . ?
C23 H23 0.9500 . ?
C23 C24 1.381(4) . ?
C24 H24 0.9500 . ?
C24 C25 1.386(3) . ?
C25 H25 0.9500 . ?
C26 C27 1.502(3) . ?
C27 C28 1.394(3) . ?
C27 C32 1.414(3) . ?
C28 H28 0.9500 . ?
C28 C29 1.385(4) . ?
C29 H29 0.9500 . ?
C29 C30 1.388(4) . ?
C30 H30 0.9500 . ?
C30 C31 1.380(4) . ?
C31 H31 0.9500 . ?
C31 C32 1.396(3) . ?
C33 C34 1.467(3) . ?
C33 C38 1.486(3) . ?
C34 C35 1.506(4) . ?
C35 H35A 0.9900 . ?
C35 H35B 0.9900 . ?
C35 C36 1.531(4) . ?
C36 H36A 0.9900 . ?
C36 H36B 0.9900 . ?
C36 C37 1.506(4) . ?
C37 H37A 0.9900 . ?
C37 H37B 0.9900 . ?
C37 C38 1.504(4) . ?

loop_
_geom_torsion_atom_site_label_1
_geom_torsion_atom_site_label_2
_geom_torsion_atom_site_label_3
_geom_torsion_atom_site_label_4
_geom_torsion
_geom_torsion_site_symmetry_1
_geom_torsion_site_symmetry_2
_geom_torsion_site_symmetry_3
_geom_torsion_site_symmetry_4
_geom_torsion_publ_flag
O1 C7 C8 C9 -140.3(3) . . . . ?
O1 C7 C8 C13 38.1(4) . . . . ?
O3 C15 C16 C17 155.9(3) . . . . ?
N1 C1 C2 C3 -177.0(3) . . . . ?
N1 C1 C6 C5 177.0(3) . . . . ?
N1 C7 C8 C9 38.7(3) . . . . ?
N1 C7 C8 C13 -143.0(2) . . . . ?
N2 N3 C14 C15 177.6(2) . . . . ?
N2 N3 C14 C19 -4.4(4) . . . . ?
N3 N2 C13 C8 163.0(2) . . . . ?
N3 N2 C13 C12 -17.8(3) . . . . ?
N3 C14 C15 O3 -4.3(4) . . . . ?
N3 C14 C15 C16 178.3(3) . . . . ?
N3 C14 C19 O2 2.4(5) . . . . ?
N3 C14 C19 C18 -177.7(3) . . . . ?
C1 N1 C7 O1 4.7(4) . . . . ?
C1 N1 C7 C8 -174.3(2) . . . . ?
C1 C2 C3 C4 -0.6(5) . . . . ?
C2 C1 C6 C5 -0.4(4) . . . . ?
C2 C3 C4 C5 0.5(5) . . . . ?
C3 C4 C5 C6 -0.4(5) . . . . ?
C4 C5 C6 C1 0.4(5) . . . . ?
C6 C1 C2 C3 0.5(4) . . . . ?
C7 N1 C1 C2 -148.2(3) . . . . ?
C7 N1 C1 C6 34.3(4) . . . . ?
C7 C8 C9 C10 178.0(2) . . . . ?
C7 C8 C13 N2 -0.2(3) . . . . ?
C7 C8 C13 C12 -179.4(2) . . . . ?
C8 C9 C10 C11 0.1(4) . . . . ?
C9 C8 C13 N2 178.2(2) . . . . ?
C9 C8 C13 C12 -1.0(4) . . . . ?
C9 C10 C11 C12 1.6(4) . . . . ?
C10 C11 C12 C13 -3.0(4) . . . . ?
C11 C12 C13 N2 -176.5(2) . . . . ?
C11 C12 C13 C8 2.7(4) . . . . ?
C13 N2 N3 C14 174.0(2) . . . . ?
C13 C8 C9 C10 -0.4(4) . . . . ?
C14 C15 C16 C17 -26.7(5) . . . . ?
C15 C14 C19 O2 -179.7(3) . . . . ?
C15 C14 C19 C18 0.2(4) . . . . ?
C15 C16 C17 C18 50.7(5) . . . . ?
C16 C17 C18 C19 -50.1(5) . . . . ?
C17 C18 C19 O2 -155.5(4) . . . . ?
C17 C18 C19 C14 24.5(5) . . . . ?
C19 C14 C15 O3 177.6(3) . . . . ?
C19 C14 C15 C16 0.2(4) . . . . ?
O4 C26 C27 C28 -145.5(2) . . . . ?
O4 C26 C27 C32 34.1(3) . . . . ?
O5 C34 C35 C36 -151.4(3) . . . . ?
N4 C20 C21 C22 178.5(2) . . . . ?
N4 C20 C25 C24 -179.1(2) . . . . ?
N4 C26 C27 C28 35.5(3) . . . . ?
N4 C26 C27 C32 -145.0(2) . . . . ?
N5 N6 C33 C34 -0.4(4) . . . . ?
N5 N6 C33 C38 177.0(2) . . . . ?
N6 N5 C32 C27 170.4(2) . . . . ?
N6 N5 C32 C31 -9.1(3) . . . . ?
N6 C33 C34 O5 -1.6(4) . . . . ?
N6 C33 C34 C35 177.6(2) . . . . ?
N6 C33 C38 O6 -3.5(4) . . . . ?
N6 C33 C38 C37 178.6(2) . . . . ?
C20 N4 C26 O4 6.7(4) . . . . ?
C20 N4 C26 C27 -174.3(2) . . . . ?
C20 C21 C22 C23 0.2(4) . . . . ?
C21 C20 C25 C24 -0.6(4) . . . . ?
C21 C22 C23 C24 0.1(4) . . . . ?
C22 C23 C24 C25 -0.6(4) . . . . ?
C23 C24 C25 C20 0.9(4) . . . . ?
C25 C20 C21 C22 0.1(4) . . . . ?
C26 N4 C20 C21 2.4(4) . . . . ?
C26 N4 C20 C25 -179.2(2) . . . . ?
C26 C27 C28 C29 -176.1(2) . . . . ?
C26 C27 C32 N5 -5.2(3) . . . . ?
C26 C27 C32 C31 174.3(2) . . . . ?
C27 C28 C29 C30 1.0(4) . . . . ?
C28 C27 C32 N5 174.3(2) . . . . ?
C28 C27 C32 C31 -6.2(3) . . . . ?
C28 C29 C30 C31 -4.8(4) . . . . ?
C29 C30 C31 C32 2.9(4) . . . . ?
C30 C31 C32 N5 -177.9(2) . . . . ?
C30 C31 C32 C27 2.6(4) . . . . ?
C32 N5 N6 C33 178.9(2) . . . . ?
C32 C27 C28 C29 4.4(4) . . . . ?
C33 C34 C35 C36 29.5(4) . . . . ?
C34 C33 C38 O6 174.0(2) . . . . ?
C34 C33 C38 C37 -3.8(4) . . . . ?
C34 C35 C36 C37 -55.6(4) . . . . ?
C35 C36 C37 C38 52.8(4) . . . . ?
C36 C37 C38 O6 158.7(3) . . . . ?
C36 C37 C38 C33 -23.5(4) . . . . ?
C38 C33 C34 O5 -178.8(3) . . . . ?
C38 C33 C34 C35 0.3(4) . . . . ?
